data_4035707
loop_
_publ_author_name
'Shi, Yongjia'
'Gao, Qian'
'Xu, Senmiao'

_publ_section_title
;
 NHC-Copper-Catalyzed Asymmetric Dearomative Silylation of Indoles.
;
_journal_issue 23
_journal_name_full 'The Journal of organic chemistry'
_journal_page_first 14758
_journal_page_last 14767
_journal_paper_doi 10.1021/acs.joc.8b02308
_journal_volume 83
_journal_year 2018
_chemical_absolute_configuration unk
_chemical_formula_sum 'C20 H22 Br N O3 Si'
_chemical_formula_weight 432.38
_space_group_crystal_system orthorhombic
_space_group_IT_number 19
_space_group_name_Hall 'P 2ac 2ab'
_space_group_name_H-M_alt 'P 21 21 21'
_atom_sites_solution_hydrogens geom
_atom_sites_solution_primary direct
_atom_sites_solution_secondary difmap
_audit_creation_method SHELXL-2014/7
_cell_angle_alpha 90
_cell_angle_beta 90
_cell_angle_gamma 90
_cell_formula_units_Z 4
_cell_length_a 8.2785(8)
_cell_length_b 8.9957(9)
_cell_length_c 26.839(3)
_cell_measurement_reflns_used 5387
_cell_measurement_temperature 153(2)
_cell_measurement_theta_max 29.77
_cell_measurement_theta_min 2.73
_cell_volume 1998.7(4)
_computing_cell_refinement 'Bruker SMART'
_computing_data_collection 'Bruker SMART APEX II'
_computing_data_reduction 'Bruker SAINT'
_computing_molecular_graphics SHELXTL
_computing_publication_material SHELXTL
_computing_structure_refinement 'SHELXL-2014/7 (Sheldrick, 2014)'
_computing_structure_solution 'SHELXL-2014/7 (Sheldrick, 2014)'
_diffrn_ambient_temperature 153(2)
_diffrn_detector_area_resol_mean 'fine-focus sealed tube'
_diffrn_measured_fraction_theta_full 0.999
_diffrn_measured_fraction_theta_max 0.908
_diffrn_measurement_device_type 'Bruker APEX II area detector'
_diffrn_measurement_method '\w scan'
_diffrn_radiation_type MoK\a
_diffrn_radiation_wavelength 0.71073
_diffrn_reflns_av_R_equivalents 0.0299
_diffrn_reflns_av_unetI/netI 0.0707
_diffrn_reflns_Laue_measured_fraction_full 0.999
_diffrn_reflns_Laue_measured_fraction_max 0.908
_diffrn_reflns_limit_h_max 9
_diffrn_reflns_limit_h_min -11
_diffrn_reflns_limit_k_max 12
_diffrn_reflns_limit_k_min -12
_diffrn_reflns_limit_l_max 36
_diffrn_reflns_limit_l_min -27
_diffrn_reflns_number 12897
_diffrn_reflns_point_group_measured_fraction_full 0.991
_diffrn_reflns_point_group_measured_fraction_max 0.879
_diffrn_reflns_theta_full 25.242
_diffrn_reflns_theta_max 31.395
_diffrn_reflns_theta_min 1.517
_exptl_absorpt_coefficient_mu 2.135
_exptl_absorpt_correction_type multi-scan
_exptl_absorpt_process_details SADABS
_exptl_crystal_colour colorless
_exptl_crystal_density_diffrn 1.437
_exptl_crystal_description block
_exptl_crystal_F_000 888
_exptl_crystal_size_max 0.300
_exptl_crystal_size_mid 0.200
_exptl_crystal_size_min 0.200
_exptl_transmission_factor_max 0.7462
_exptl_transmission_factor_min 0.3405
_refine_diff_density_max 0.398
_refine_diff_density_min -0.694
_refine_diff_density_rms 0.092
_refine_ls_abs_structure_details
;
 Flack x determined using 1569 quotients [(I+)-(I-)]/[(I+)+(I-)]
 (Parsons, Flack and Wagner, Acta Cryst. B69 (2013) 249-259).
;
_refine_ls_abs_structure_Flack 0.024(4)
_refine_ls_extinction_method none
_refine_ls_goodness_of_fit_ref 0.998
_refine_ls_hydrogen_treatment constr
_refine_ls_matrix_type full
_refine_ls_number_parameters 239
_refine_ls_number_reflns 5785
_refine_ls_number_restraints 0
_refine_ls_restrained_S_all 0.998
_refine_ls_R_factor_all 0.0519
_refine_ls_R_factor_gt 0.0305
_refine_ls_shift/su_max 0.001
_refine_ls_shift/su_mean 0.000
_refine_ls_structure_factor_coef Fsqd
_refine_ls_weighting_details 'w=1/[\s^2^(Fo^2^)+(0.0010P)^2^+0.0091P] where P=(Fo^2^+2Fc^2^)/3'
_refine_ls_weighting_scheme calc
_refine_ls_wR_factor_gt 0.0561
_refine_ls_wR_factor_ref 0.0658
_reflns_Friedel_coverage 0.707
_reflns_Friedel_fraction_full 0.980
_reflns_Friedel_fraction_max 0.840
_reflns_number_gt 4525
_reflns_number_total 5785
_reflns_threshold_expression 'I > 2\s(I)'
_cod_data_source_file jo8b02308_si_001.cif
_cod_data_source_block 1
_cod_depositor_comments
;
The following automatic conversions were performed:

data item '_exptl_absorpt_correction_type' value 'Multi-scan' was
changed to 'multi-scan' in accordance with the
/home/data/users/saulius/crontab/automatic-downloads/current/ACS/lib/dictionaries/cif_core.dic
dictionary named 'cif_core.dic' version 2.4.2 last updated on
2011-04-26.

Automatic conversion script
Id: cif_fix_values 6909 2019-04-08 15:41:33Z antanas 
;
_cod_original_cell_volume 1998.8(3)
_cod_database_code 4035707
_shelx_shelxl_version_number 2014/7
_shelx_space_group_comment
;
The symmetry employed for this shelxl refinement is uniquely defined
by the following loop, which should always be used as a source of
symmetry information in preference to the above space-group names.
They are only intended as comments.
;
_shelx_estimated_absorpt_t_min 0.567
_shelx_estimated_absorpt_t_max 0.675

loop_
_space_group_symop_operation_xyz
'x, y, z'
'-x+1/2, -y, z+1/2'
'-x, y+1/2, -z+1/2'
'x+1/2, -y+1/2, -z'

loop_
_atom_site_label
_atom_site_type_symbol
_atom_site_fract_x
_atom_site_fract_y
_atom_site_fract_z
_atom_site_U_iso_or_equiv
_atom_site_adp_type
_atom_site_occupancy
_atom_site_site_symmetry_order
_atom_site_calc_flag
_atom_site_refinement_flags_posn
_atom_site_refinement_flags_adp
Br1 Br 0.46887(4) 1.42521(3) -0.02516(2) 0.03279(10) Uani 1 1 d . .
C1 C 0.8828(3) 0.6910(3) 0.14467(11) 0.0215(6) Uani 1 1 d . .
H1 H 0.9445 0.7774 0.1519 0.026 Uiso 1 1 calc R U
C2 C 0.9610(4) 0.5622(3) 0.12991(10) 0.0235(6) Uani 1 1 d . .
H2 H 1.0755 0.5609 0.1279 0.028 Uiso 1 1 calc R U
C3 C 0.8757(3) 0.4369(4) 0.11824(10) 0.0230(6) Uani 1 1 d . .
H3 H 0.9307 0.3493 0.1081 0.028 Uiso 1 1 calc R U
C4 C 0.7083(4) 0.4381(4) 0.12125(12) 0.0262(7) Uani 1 1 d . .
H4 H 0.6479 0.3519 0.1128 0.031 Uiso 1 1 calc R U
C5 C 0.6296(3) 0.5670(3) 0.13676(11) 0.0228(6) Uani 1 1 d . .
H5 H 0.5151 0.5669 0.1390 0.027 Uiso 1 1 calc R U
C6 C 0.7137(3) 0.6960(3) 0.14908(11) 0.0172(6) Uani 1 1 d . .
C7 C 0.5598(4) 0.8436(4) 0.23967(11) 0.0311(8) Uani 1 1 d . .
H7A H 0.6602 0.8277 0.2583 0.047 Uiso 1 1 calc R U
H7B H 0.4883 0.7580 0.2443 0.047 Uiso 1 1 calc R U
H7C H 0.5063 0.9336 0.2519 0.047 Uiso 1 1 calc R U
C8 C 0.7274(4) 1.0360(3) 0.16159(13) 0.0292(8) Uani 1 1 d . .
H8A H 0.8276 1.0307 0.1809 0.044 Uiso 1 1 calc R U
H8B H 0.6650 1.1232 0.1721 0.044 Uiso 1 1 calc R U
H8C H 0.7533 1.0443 0.1261 0.044 Uiso 1 1 calc R U
C9 C 0.4154(3) 0.8793(3) 0.13330(10) 0.0155(6) Uani 1 1 d . .
H9 H 0.3483 0.7880 0.1382 0.019 Uiso 1 1 calc R U
N1 N 0.3176(3) 1.0144(3) 0.14596(9) 0.0176(5) Uani 1 1 d . .
C11 C 0.2090(3) 1.0232(3) 0.18375(11) 0.0183(6) Uani 1 1 d . .
O2 O 0.1989(2) 0.8913(2) 0.20737(7) 0.0225(5) Uani 1 1 d . .
C13 C 0.3391(3) 1.1240(3) 0.10918(10) 0.0150(6) Uani 1 1 d . .
C14 C 0.4251(3) 1.0661(3) 0.06942(10) 0.0154(5) Uani 1 1 d . .
C15 C 0.4660(3) 1.1542(3) 0.02913(10) 0.0182(5) Uani 1 1 d . .
H15 H 0.5275 1.1158 0.0022 0.022 Uiso 1 1 calc R U
C16 C 0.4142(3) 1.3002(3) 0.02951(11) 0.0204(6) Uani 1 1 d . .
C17 C 0.3248(3) 1.3593(3) 0.06857(11) 0.0203(6) Uani 1 1 d . .
H17 H 0.2889 1.4595 0.0672 0.024 Uiso 1 1 calc R U
C18 C 0.2879(3) 1.2713(3) 0.10961(11) 0.0189(6) Uani 1 1 d . .
H18 H 0.2295 1.3105 0.1371 0.023 Uiso 1 1 calc R U
C19 C 0.3398(3) 0.8093(3) 0.04368(11) 0.0185(6) Uani 1 1 d . .
C10 C 0.4514(3) 0.9000(3) 0.07734(9) 0.0145(5) Uani 1 1 d . .
H10 H 0.5666 0.8739 0.0703 0.017 Uiso 1 1 calc R U
O1 O 0.1318(2) 1.1318(3) 0.19473(8) 0.0271(5) Uani 1 1 d . .
O3 O 0.2402(3) 0.7257(2) 0.06146(8) 0.0303(5) Uani 1 1 d . .
C21 C 0.3584(4) 0.8272(4) -0.01129(11) 0.0258(7) Uani 1 1 d . .
H21A H 0.3054 0.7442 -0.0284 0.039 Uiso 1 1 calc R U
H21B H 0.4735 0.8282 -0.0199 0.039 Uiso 1 1 calc R U
H21C H 0.3087 0.9210 -0.0218 0.039 Uiso 1 1 calc R U
Si2 Si 0.60664(10) 0.86551(9) 0.17239(3) 0.01808(17) Uani 1 1 d . .
C12 C 0.1030(4) 0.8908(4) 0.25233(11) 0.0332(8) Uani 1 1 d . .
H12A H 0.1490 0.9613 0.2763 0.050 Uiso 1 1 calc R U
H12B H 0.1031 0.7908 0.2668 0.050 Uiso 1 1 calc R U
H12C H -0.0081 0.9201 0.2444 0.050 Uiso 1 1 calc R U

loop_
_atom_site_aniso_label
_atom_site_aniso_U_11
_atom_site_aniso_U_22
_atom_site_aniso_U_33
_atom_site_aniso_U_23
_atom_site_aniso_U_13
_atom_site_aniso_U_12
Br1 0.04614(19) 0.02336(15) 0.02888(16) 0.01054(14) 0.00774(17) -0.00090(15)
C1 0.0231(15) 0.0246(16) 0.0169(14) 0.0023(13) 0.0024(13) -0.0006(13)
C2 0.0195(13) 0.0301(16) 0.0209(14) 0.0030(13) 0.0052(13) 0.0046(15)
C3 0.0308(16) 0.0227(15) 0.0156(14) -0.0011(13) 0.0013(13) 0.0084(14)
C4 0.0321(16) 0.0175(15) 0.0290(17) -0.0027(14) -0.0077(15) -0.0003(14)
C5 0.0175(13) 0.0223(15) 0.0286(16) 0.0012(14) -0.0017(13) 0.0017(13)
C6 0.0185(14) 0.0189(14) 0.0140(13) 0.0023(12) -0.0004(12) 0.0017(11)
C7 0.0346(18) 0.0406(19) 0.0181(15) 0.0003(14) -0.0051(15) 0.0112(15)
C8 0.0291(16) 0.0215(17) 0.037(2) 0.0014(15) -0.0080(16) -0.0014(13)
C9 0.0174(13) 0.0160(13) 0.0130(12) 0.0001(11) 0.0014(11) 0.0023(10)
N1 0.0195(12) 0.0198(12) 0.0136(12) 0.0021(10) 0.0036(10) 0.0036(10)
C11 0.0167(14) 0.0256(15) 0.0126(14) -0.0009(12) -0.0020(12) -0.0009(12)
O2 0.0257(10) 0.0268(12) 0.0150(10) 0.0045(9) 0.0070(9) -0.0004(9)
C13 0.0131(12) 0.0174(13) 0.0146(13) 0.0005(11) 0.0005(12) -0.0003(11)
C14 0.0136(12) 0.0178(13) 0.0147(12) -0.0005(12) -0.0014(11) 0.0002(11)
C15 0.0193(12) 0.0200(13) 0.0153(13) 0.0012(11) 0.0023(14) -0.0005(12)
C16 0.0218(14) 0.0212(14) 0.0183(14) 0.0062(13) 0.0018(13) -0.0032(11)
C17 0.0200(14) 0.0157(14) 0.0253(16) -0.0001(13) -0.0017(13) 0.0026(12)
C18 0.0180(13) 0.0194(14) 0.0193(15) -0.0018(12) -0.0011(13) 0.0025(11)
C19 0.0239(15) 0.0144(14) 0.0173(14) 0.0017(12) 0.0011(13) 0.0064(12)
C10 0.0145(12) 0.0165(14) 0.0126(12) 0.0023(10) 0.0019(12) 0.0030(11)
O1 0.0264(11) 0.0324(12) 0.0224(11) -0.0022(10) 0.0087(10) 0.0095(10)
O3 0.0374(12) 0.0291(12) 0.0243(12) 0.0015(10) 0.0006(11) -0.0133(11)
C21 0.0346(17) 0.0256(16) 0.0172(16) -0.0027(12) -0.0024(14) 0.0017(13)
Si2 0.0218(4) 0.0181(4) 0.0143(4) -0.0002(3) -0.0027(3) 0.0033(3)
C12 0.0342(16) 0.049(2) 0.0160(15) 0.0057(15) 0.0106(14) 0.0002(17)

loop_
_atom_type_symbol
_atom_type_description
_atom_type_scat_dispersion_real
_atom_type_scat_dispersion_imag
_atom_type_scat_source
C C 0.0033 0.0016 'International Tables Vol C Tables 4.2.6.8 and 6.1.1.4'
H H 0.0000 0.0000 'International Tables Vol C Tables 4.2.6.8 and 6.1.1.4'
N N 0.0061 0.0033 'International Tables Vol C Tables 4.2.6.8 and 6.1.1.4'
O O 0.0106 0.0060 'International Tables Vol C Tables 4.2.6.8 and 6.1.1.4'
Si Si 0.0817 0.0704 'International Tables Vol C Tables 4.2.6.8 and 6.1.1.4'
Br Br -0.2901 2.4595 'International Tables Vol C Tables 4.2.6.8 and 6.1.1.4'

loop_
_geom_angle_atom_site_label_1
_geom_angle_atom_site_label_2
_geom_angle_atom_site_label_3
_geom_angle
C2 C1 C6 121.1(3)
C2 C1 H1 119.5
C6 C1 H1 119.5
C3 C2 C1 121.0(3)
C3 C2 H2 119.5
C1 C2 H2 119.5
C2 C3 C4 119.7(3)
C2 C3 H3 120.1
C4 C3 H3 120.1
C3 C4 C5 119.4(3)
C3 C4 H4 120.3
C5 C4 H4 120.3
C6 C5 C4 122.0(3)
C6 C5 H5 119.0
C4 C5 H5 119.0
C5 C6 C1 116.8(3)
C5 C6 Si2 121.4(2)
C1 C6 Si2 121.7(2)
Si2 C7 H7A 109.5
Si2 C7 H7B 109.5
H7A C7 H7B 109.5
Si2 C7 H7C 109.5
H7A C7 H7C 109.5
H7B C7 H7C 109.5
Si2 C8 H8A 109.5
Si2 C8 H8B 109.5
H8A C8 H8B 109.5
Si2 C8 H8C 109.5
H8A C8 H8C 109.5
H8B C8 H8C 109.5
N1 C9 C10 103.1(2)
N1 C9 Si2 112.14(18)
C10 C9 Si2 112.57(18)
N1 C9 H9 109.6
C10 C9 H9 109.6
Si2 C9 H9 109.6
C11 N1 C13 124.5(2)
C11 N1 C9 125.1(2)
C13 N1 C9 109.9(2)
O1 C11 O2 124.5(3)
O1 C11 N1 125.6(3)
O2 C11 N1 109.9(2)
C11 O2 C12 115.4(2)
C14 C13 C18 121.4(3)
C14 C13 N1 110.0(2)
C18 C13 N1 128.5(3)
C15 C14 C13 120.8(3)
C15 C14 C10 129.5(2)
C13 C14 C10 109.5(2)
C16 C15 C14 117.6(3)
C16 C15 H15 121.2
C14 C15 H15 121.2
C15 C16 C17 122.3(3)
C15 C16 Br1 118.8(2)
C17 C16 Br1 118.8(2)
C16 C17 C18 119.8(3)
C16 C17 H17 120.1
C18 C17 H17 120.1
C17 C18 C13 117.9(3)
C17 C18 H18 121.0
C13 C18 H18 121.0
O3 C19 C21 121.7(3)
O3 C19 C10 120.6(3)
C21 C19 C10 117.7(3)
C14 C10 C19 110.8(2)
C14 C10 C9 103.1(2)
C19 C10 C9 113.2(2)
C14 C10 H10 109.9
C19 C10 H10 109.9
C9 C10 H10 109.9
C19 C21 H21A 109.5
C19 C21 H21B 109.5
H21A C21 H21B 109.5
C19 C21 H21C 109.5
H21A C21 H21C 109.5
H21B C21 H21C 109.5
C8 Si2 C7 110.63(16)
C8 Si2 C6 111.50(14)
C7 Si2 C6 109.73(14)
C8 Si2 C9 107.97(13)
C7 Si2 C9 111.67(13)
C6 Si2 C9 105.23(12)
O2 C12 H12A 109.5
O2 C12 H12B 109.5
H12A C12 H12B 109.5
O2 C12 H12C 109.5
H12A C12 H12C 109.5
H12B C12 H12C 109.5

loop_
_geom_bond_atom_site_label_1
_geom_bond_atom_site_label_2
_geom_bond_distance
Br1 C16 1.903(3)
C1 C2 1.385(4)
C1 C6 1.406(4)
C1 H1 0.9500
C2 C3 1.366(4)
C2 H2 0.9500
C3 C4 1.388(4)
C3 H3 0.9500
C4 C5 1.393(4)
C4 H4 0.9500
C5 C6 1.393(4)
C5 H5 0.9500
C6 Si2 1.872(3)
C7 Si2 1.857(3)
C7 H7A 0.9800
C7 H7B 0.9800
C7 H7C 0.9800
C8 Si2 1.853(3)
C8 H8A 0.9800
C8 H8B 0.9800
C8 H8C 0.9800
C9 N1 1.499(3)
C9 C10 1.542(4)
C9 Si2 1.903(3)
C9 H9 1.0000
N1 C11 1.358(4)
N1 C13 1.407(3)
C11 O1 1.204(3)
C11 O2 1.348(3)
O2 C12 1.444(3)
C13 C14 1.385(4)
C13 C18 1.391(4)
C14 C15 1.383(4)
C14 C10 1.524(4)
C15 C16 1.381(4)
C15 H15 0.9500
C16 C17 1.389(4)
C17 C18 1.391(4)
C17 H17 0.9500
C18 H18 0.9500
C19 O3 1.214(3)
C19 C21 1.492(4)
C19 C10 1.528(4)
C10 H10 1.0000
C21 H21A 0.9800
C21 H21B 0.9800
C21 H21C 0.9800
C12 H12A 0.9800
C12 H12B 0.9800
C12 H12C 0.9800

loop_
_geom_torsion_atom_site_label_1
_geom_torsion_atom_site_label_2
_geom_torsion_atom_site_label_3
_geom_torsion_atom_site_label_4
_geom_torsion
C6 C1 C2 C3 1.3(5)
C1 C2 C3 C4 -0.1(5)
C2 C3 C4 C5 -0.8(5)
C3 C4 C5 C6 0.5(5)
C4 C5 C6 C1 0.6(5)
C4 C5 C6 Si2 -177.4(2)
C2 C1 C6 C5 -1.5(4)
C2 C1 C6 Si2 176.5(2)
C10 C9 N1 C11 154.2(3)
Si2 C9 N1 C11 -84.4(3)
C10 C9 N1 C13 -18.2(3)
Si2 C9 N1 C13 103.2(2)
C13 N1 C11 O1 -10.0(5)
C9 N1 C11 O1 178.7(3)
C13 N1 C11 O2 169.6(2)
C9 N1 C11 O2 -1.7(4)
O1 C11 O2 C12 -8.0(4)
N1 C11 O2 C12 172.4(2)
C11 N1 C13 C14 -164.1(2)
C9 N1 C13 C14 8.3(3)
C11 N1 C13 C18 16.6(4)
C9 N1 C13 C18 -171.0(3)
C18 C13 C14 C15 1.4(4)
N1 C13 C14 C15 -178.0(2)
C18 C13 C14 C10 -175.0(2)
N1 C13 C14 C10 5.6(3)
C13 C14 C15 C16 -1.7(4)
C10 C14 C15 C16 173.9(3)
C14 C15 C16 C17 0.3(4)
C14 C15 C16 Br1 179.7(2)
C15 C16 C17 C18 1.5(4)
Br1 C16 C17 C18 -178.0(2)
C16 C17 C18 C13 -1.8(4)
C14 C13 C18 C17 0.4(4)
N1 C13 C18 C17 179.6(3)
C15 C14 C10 C19 -71.1(3)
C13 C14 C10 C19 104.9(3)
C15 C14 C10 C9 167.5(3)
C13 C14 C10 C9 -16.5(3)
O3 C19 C10 C14 -118.5(3)
C21 C19 C10 C14 61.6(3)
O3 C19 C10 C9 -3.3(4)
C21 C19 C10 C9 176.9(2)
N1 C9 C10 C14 20.0(3)
Si2 C9 C10 C14 -101.0(2)
N1 C9 C10 C19 -99.7(2)
Si2 C9 C10 C19 139.22(19)
C5 C6 Si2 C8 -157.0(2)
C1 C6 Si2 C8 25.1(3)
C5 C6 Si2 C7 80.1(3)
C1 C6 Si2 C7 -97.8(3)
C5 C6 Si2 C9 -40.2(3)
C1 C6 Si2 C9 141.9(2)
